data_2018694
loop_
_publ_author_name
'Solanko, Katarzyna A.'
'Surov, Artem O.'
'Perlovich, German L.'
'Bauer-Brandl, Annette'
'Bond, Andrew D.'

_publ_section_title
;
 Felodipine--diazabicyclo[2.2.2]octane--water (1/1/1)
;
_journal_coeditor_code YF3020
_journal_issue 11
_journal_name_full 'Acta Crystallographica Section C'
_journal_page_first o456
_journal_page_last o458
_journal_paper_doi 10.1107/S0108270112043405
_journal_volume 68
_journal_year 2012
_chemical_formula_iupac 'C18 H19 Cl2 N O4, C6 H12 N2, H2 O'
_chemical_formula_moiety 'C18 H19 Cl2 N O4, C6 H12 N2, H2 O'
_chemical_formula_sum 'C24 H33 Cl2 N3 O5'
_chemical_formula_weight 514.43
_chemical_name_common
;
Felodipine--diazabicyclo[2.2.2]octane--water (1/1/1)
;
_chemical_name_systematic
;
Ethyl methyl
4-(2,3-dichlorophenyl)-2,6-dimethyl-1,4-dihydropyridine-3,5-dicarboxylate--
diazabicyclo[2.2.2]octane--water (1/1/1)
;
_space_group_IT_number 14
_symmetry_cell_setting monoclinic
_symmetry_space_group_name_Hall '-P 2ybc'
_symmetry_space_group_name_H-M 'P 1 21/c 1'
_atom_sites_solution_hydrogens geom
_atom_sites_solution_primary direct
_atom_sites_solution_secondary difmap
_audit_creation_method SHELXL-97
_cell_angle_alpha 90.00
_cell_angle_beta 95.398(2)
_cell_angle_gamma 90.00
_cell_formula_units_Z 4
_cell_length_a 11.3003(3)
_cell_length_b 13.2721(3)
_cell_length_c 17.2019(4)
_cell_measurement_reflns_used 9950
_cell_measurement_temperature 150(2)
_cell_measurement_theta_max 25.50
_cell_measurement_theta_min 2.37
_cell_volume 2568.48(11)
_computing_cell_refinement 'SAINT (Bruker, 2010)'
_computing_data_collection 'APEX2 (Bruker, 2010)'
_computing_data_reduction 'SAINT (Bruker, 2010)'
_computing_molecular_graphics 'SHELXTL (Sheldrick, 2008)'
_computing_publication_material 'SHELXTL (Sheldrick, 2008)'
_computing_structure_refinement 'SHELXTL (Sheldrick, 2008)'
_computing_structure_solution 'SHELXTL (Sheldrick, 2008)'
_diffrn_ambient_temperature 150(2)
_diffrn_measured_fraction_theta_full 0.994
_diffrn_measured_fraction_theta_max 0.994
_diffrn_measurement_device_type 'Bruker--Nonius X8 APEXII CCD'
_diffrn_measurement_method '\w and \f scans'
_diffrn_radiation_monochromator graphite
_diffrn_radiation_source 'fine-focus sealed tube'
_diffrn_radiation_type MoK\a
_diffrn_radiation_wavelength 0.71073
_diffrn_reflns_av_R_equivalents 0.0350
_diffrn_reflns_av_sigmaI/netI 0.0266
_diffrn_reflns_limit_h_max 13
_diffrn_reflns_limit_h_min -13
_diffrn_reflns_limit_k_max 16
_diffrn_reflns_limit_k_min -14
_diffrn_reflns_limit_l_max 20
_diffrn_reflns_limit_l_min -17
_diffrn_reflns_number 42263
_diffrn_reflns_theta_full 25.74
_diffrn_reflns_theta_max 25.74
_diffrn_reflns_theta_min 3.56
_diffrn_standards_number 0
_exptl_absorpt_coefficient_mu 0.292
_exptl_absorpt_correction_T_max 0.949
_exptl_absorpt_correction_T_min 0.818
_exptl_absorpt_correction_type multi-scan
_exptl_absorpt_process_details '(SADABS; Sheldrick, 2003)'
_exptl_crystal_colour colourless
_exptl_crystal_density_diffrn 1.330
_exptl_crystal_density_method 'not measured'
_exptl_crystal_description block
_exptl_crystal_F_000 1088
_exptl_crystal_size_max 0.48
_exptl_crystal_size_mid 0.32
_exptl_crystal_size_min 0.18
_refine_diff_density_max 0.603
_refine_diff_density_min -0.402
_refine_ls_extinction_method none
_refine_ls_goodness_of_fit_ref 1.103
_refine_ls_hydrogen_treatment mixed
_refine_ls_matrix_type full
_refine_ls_number_parameters 323
_refine_ls_number_reflns 4871
_refine_ls_number_restraints 4
_refine_ls_restrained_S_all 1.103
_refine_ls_R_factor_all 0.0727
_refine_ls_R_factor_gt 0.0528
_refine_ls_shift/su_max 0.000
_refine_ls_shift/su_mean 0.000
_refine_ls_structure_factor_coef Fsqd
_refine_ls_weighting_details 'calc w=1/[\s^2^(Fo^2^)+(0.0389P)^2^+2.9954P] where P=(Fo^2^+2Fc^2^)/3'
_refine_ls_weighting_scheme calc
_refine_ls_wR_factor_gt 0.1192
_refine_ls_wR_factor_ref 0.1273
_reflns_number_gt 3789
_reflns_number_total 4871
_reflns_threshold_expression I>2\s(I)
_cod_data_source_file yf3020.cif
_cod_data_source_block I
_cod_original_sg_symbol_H-M 'P 21/c'
_cod_database_code 2018694
_cod_database_fobs_code 2018694

loop_
_symmetry_equiv_pos_as_xyz
'x, y, z'
'-x, y+1/2, -z+1/2'
'-x, -y, -z'
'x, -y-1/2, z-1/2'

loop_
_atom_site_type_symbol
_atom_site_label
_atom_site_fract_x
_atom_site_fract_y
_atom_site_fract_z
_atom_site_U_iso_or_equiv
_atom_site_adp_type
_atom_site_calc_flag
_atom_site_refinement_flags
_atom_site_occupancy
_atom_site_symmetry_multiplicity
Cl Cl1 0.83858(7) 0.50681(6) 0.49425(5) 0.0550(2) Uani d . 1 1
Cl Cl2 0.78131(6) 0.30671(6) 0.57566(4) 0.0459(2) Uani d . 1 1
O O1 0.34343(18) 0.27372(16) 0.67063(11) 0.0448(5) Uani d . 1 1
O O2 0.53921(17) 0.25585(16) 0.66623(10) 0.0440(5) Uani d . 1 1
O O3 0.64778(19) 0.02210(16) 0.37398(12) 0.0499(5) Uani d . 1 1
O O4 0.73064(17) 0.11377(16) 0.47348(12) 0.0475(5) Uani d . 1 1
N N1 0.3166(2) 0.13692(17) 0.44478(13) 0.0347(5) Uani d D 1 1
H H1 0.2467(14) 0.124(2) 0.4209(15) 0.041(8) Uiso d D 1 1
C C1 0.3176(2) 0.18632(19) 0.51539(15) 0.0320(6) Uani d . 1 1
C C2 0.4217(2) 0.21324(19) 0.55411(14) 0.0288(6) Uani d . 1 1
C C3 0.5367(2) 0.20315(18) 0.51566(14) 0.0277(5) Uani d . 1 1
H H3A 0.6010 0.1820 0.5563 0.033 Uiso calc R 1 1
C C4 0.5256(2) 0.12318(19) 0.45161(14) 0.0294(6) Uani d . 1 1
C C5 0.4178(2) 0.09654(19) 0.41797(15) 0.0315(6) Uani d . 1 1
C C6 0.5712(2) 0.30506(18) 0.48244(13) 0.0257(5) Uani d . 1 1
C C7 0.4920(2) 0.3517(2) 0.42655(15) 0.0323(6) Uani d . 1 1
H H7A 0.4177 0.3205 0.4116 0.039 Uiso calc R 1 1
C C8 0.5186(3) 0.4423(2) 0.39224(17) 0.0417(7) Uani d . 1 1
H H8A 0.4628 0.4722 0.3544 0.050 Uiso calc R 1 1
C C9 0.6256(3) 0.4891(2) 0.41283(17) 0.0410(7) Uani d . 1 1
H H9A 0.6449 0.5507 0.3888 0.049 Uiso calc R 1 1
C C10 0.7039(2) 0.4457(2) 0.46847(16) 0.0353(6) Uani d . 1 1
C C11 0.6777(2) 0.3546(2) 0.50397(14) 0.0298(6) Uani d . 1 1
C C12 0.1964(2) 0.2023(2) 0.54251(19) 0.0458(7) Uani d . 1 1
H H12A 0.1837 0.2744 0.5509 0.069 Uiso calc R 1 1
H H12B 0.1906 0.1658 0.5915 0.069 Uiso calc R 1 1
H H12C 0.1357 0.1772 0.5028 0.069 Uiso calc R 1 1
C C13 0.4269(2) 0.2505(2) 0.63449(15) 0.0322(6) Uani d . 1 1
C C14 0.5566(3) 0.2835(3) 0.74790(17) 0.0576(9) Uani d . 1 1
H H14A 0.4939 0.2529 0.7768 0.069 Uiso calc R 1 1
H H14B 0.5528 0.3576 0.7537 0.069 Uiso calc R 1 1
C C15 0.6751(3) 0.2457(3) 0.77879(19) 0.0589(9) Uani d . 1 1
H H15A 0.6875 0.2591 0.8350 0.088 Uiso calc R 1 1
H H15B 0.7367 0.2800 0.7522 0.088 Uiso calc R 1 1
H H15C 0.6795 0.1730 0.7696 0.088 Uiso calc R 1 1
C C16 0.6367(2) 0.0800(2) 0.42826(16) 0.0340(6) Uani d . 1 1
C C17 0.8482(3) 0.0845(3) 0.4543(2) 0.0617(10) Uani d . 1 1
H H17A 0.9072 0.1317 0.4786 0.093 Uiso calc R 1 1
H H17B 0.8505 0.0858 0.3975 0.093 Uiso calc R 1 1
H H17C 0.8661 0.0163 0.4738 0.093 Uiso calc R 1 1
C C18 0.3901(3) 0.0229(2) 0.35220(16) 0.0402(7) Uani d . 1 1
H H18A 0.4635 -0.0105 0.3401 0.060 Uiso calc R 1 1
H H18B 0.3551 0.0590 0.3059 0.060 Uiso calc R 1 1
H H18C 0.3337 -0.0276 0.3678 0.060 Uiso calc R 1 1
N N3 0.0089(2) 0.45767(17) 0.23719(13) 0.0391(6) Uani d . 1 1
N N2 0.0634(2) 0.29281(17) 0.30913(13) 0.0385(6) Uani d . 1 1
C C19 0.1385(3) 0.4515(2) 0.25766(18) 0.0449(7) Uani d . 1 1
H H19A 0.1657 0.5115 0.2886 0.054 Uiso calc R 1 1
H H19B 0.1797 0.4510 0.2094 0.054 Uiso calc R 1 1
C C20 0.1704(2) 0.3553(2) 0.30526(18) 0.0426(7) Uani d . 1 1
H H20A 0.2315 0.3167 0.2804 0.051 Uiso calc R 1 1
H H20B 0.2034 0.3738 0.3587 0.051 Uiso calc R 1 1
C C21 -0.0286(3) 0.3709(2) 0.18810(16) 0.0413(7) Uani d . 1 1
H H21A 0.0055 0.3764 0.1373 0.050 Uiso calc R 1 1
H H21B -0.1163 0.3707 0.1779 0.050 Uiso calc R 1 1
C C22 0.0127(3) 0.2722(2) 0.22839(17) 0.0435(7) Uani d . 1 1
H H22A -0.0555 0.2255 0.2292 0.052 Uiso calc R 1 1
H H22B 0.0734 0.2397 0.1989 0.052 Uiso calc R 1 1
C C23 -0.0504(3) 0.4524(2) 0.30974(17) 0.0427(7) Uani d . 1 1
H H23A -0.1372 0.4606 0.2976 0.051 Uiso calc R 1 1
H H23B -0.0214 0.5076 0.3453 0.051 Uiso calc R 1 1
C C24 -0.0240(2) 0.3497(2) 0.35001(16) 0.0376(6) Uani d . 1 1
H H24A 0.0076 0.3607 0.4050 0.045 Uiso calc R 1 1
H H24B -0.0984 0.3104 0.3498 0.045 Uiso calc R 1 1
O O1W 0.09117(19) 0.10036(17) 0.36927(13) 0.0440(5) Uani d D 1 1
H H1W 0.090(4) 0.1592(14) 0.350(2) 0.13(2) Uiso d D 1 1
H H2W 0.062(4) 0.062(2) 0.3331(18) 0.105(17) Uiso d D 1 1

loop_
_atom_site_aniso_label
_atom_site_aniso_U_11
_atom_site_aniso_U_22
_atom_site_aniso_U_33
_atom_site_aniso_U_12
_atom_site_aniso_U_13
_atom_site_aniso_U_23
Cl1 0.0544(5) 0.0563(5) 0.0556(5) -0.0274(4) 0.0124(4) -0.0182(4)
Cl2 0.0391(4) 0.0602(5) 0.0366(4) -0.0025(3) -0.0065(3) 0.0002(3)
O1 0.0464(12) 0.0533(13) 0.0369(11) 0.0066(10) 0.0162(9) -0.0019(9)
O2 0.0438(12) 0.0630(13) 0.0252(10) 0.0135(10) 0.0030(8) -0.0079(9)
O3 0.0544(13) 0.0449(12) 0.0530(13) 0.0053(10) 0.0179(10) -0.0125(11)
O4 0.0348(11) 0.0553(13) 0.0533(13) 0.0096(10) 0.0088(9) -0.0109(11)
N1 0.0303(13) 0.0341(13) 0.0393(13) -0.0047(10) 0.0018(10) -0.0026(10)
C1 0.0343(14) 0.0277(14) 0.0355(14) -0.0019(11) 0.0119(11) 0.0046(11)
C2 0.0335(14) 0.0262(13) 0.0275(13) 0.0000(11) 0.0080(11) 0.0048(11)
C3 0.0332(14) 0.0255(13) 0.0250(12) 0.0037(11) 0.0064(10) 0.0030(10)
C4 0.0375(15) 0.0246(13) 0.0269(13) -0.0006(11) 0.0076(11) 0.0043(10)
C5 0.0424(16) 0.0250(13) 0.0288(13) -0.0015(12) 0.0116(12) 0.0050(11)
C6 0.0297(13) 0.0247(13) 0.0237(12) 0.0025(11) 0.0076(10) -0.0016(10)
C7 0.0316(14) 0.0291(14) 0.0362(14) -0.0009(11) 0.0038(11) 0.0044(12)
C8 0.0445(17) 0.0344(16) 0.0460(17) 0.0071(13) 0.0035(13) 0.0123(13)
C9 0.0506(18) 0.0259(14) 0.0484(17) -0.0022(13) 0.0145(14) 0.0030(13)
C10 0.0400(16) 0.0298(14) 0.0375(15) -0.0102(12) 0.0118(12) -0.0122(12)
C11 0.0304(13) 0.0346(15) 0.0248(13) 0.0033(11) 0.0050(10) -0.0071(11)
C12 0.0347(16) 0.0508(19) 0.0538(19) -0.0051(14) 0.0135(14) -0.0019(15)
C13 0.0405(16) 0.0269(14) 0.0307(14) 0.0033(12) 0.0108(12) 0.0061(11)
C14 0.061(2) 0.083(3) 0.0284(15) 0.0241(19) -0.0003(14) -0.0120(16)
C15 0.056(2) 0.082(3) 0.0382(17) 0.0170(19) 0.0045(15) -0.0073(17)
C16 0.0423(16) 0.0255(14) 0.0364(15) 0.0039(12) 0.0158(12) 0.0047(12)
C17 0.0389(18) 0.066(2) 0.083(3) 0.0104(16) 0.0204(17) -0.018(2)
C18 0.0475(17) 0.0357(16) 0.0381(16) -0.0093(13) 0.0081(13) -0.0054(12)
N3 0.0473(14) 0.0345(13) 0.0356(13) 0.0019(11) 0.0053(10) 0.0003(10)
N2 0.0455(14) 0.0321(13) 0.0368(13) 0.0044(11) -0.0017(10) -0.0034(10)
C19 0.0450(17) 0.0450(18) 0.0450(17) -0.0105(14) 0.0053(13) -0.0041(14)
C20 0.0344(15) 0.0485(18) 0.0450(17) 0.0027(13) 0.0038(12) -0.0086(14)
C21 0.0428(17) 0.0456(17) 0.0350(15) 0.0042(14) 0.0008(12) -0.0068(13)
C22 0.0531(18) 0.0354(16) 0.0413(16) -0.0012(14) -0.0002(14) -0.0097(13)
C23 0.0524(18) 0.0375(16) 0.0391(16) 0.0071(14) 0.0095(13) -0.0036(13)
C24 0.0399(16) 0.0397(16) 0.0327(14) -0.0017(13) 0.0014(12) -0.0002(12)
O1W 0.0417(12) 0.0376(12) 0.0512(13) -0.0037(10) -0.0036(10) 0.0012(11)

loop_
_atom_type_symbol
_atom_type_description
_atom_type_scat_dispersion_real
_atom_type_scat_dispersion_imag
_atom_type_scat_source
C C 0.0033 0.0016 'International Tables Vol C Tables 4.2.6.8 and 6.1.1.4'
H H 0.0000 0.0000 'International Tables Vol C Tables 4.2.6.8 and 6.1.1.4'
N N 0.0061 0.0033 'International Tables Vol C Tables 4.2.6.8 and 6.1.1.4'
O O 0.0106 0.0060 'International Tables Vol C Tables 4.2.6.8 and 6.1.1.4'
Cl Cl 0.1484 0.1585 'International Tables Vol C Tables 4.2.6.8 and 6.1.1.4'

loop_
_geom_angle_atom_site_label_1
_geom_angle_atom_site_label_2
_geom_angle_atom_site_label_3
_geom_angle
C13 O2 C14 116.6(2)
C16 O4 C17 118.2(2)
C1 N1 C5 122.7(2)
C1 N1 H1 116.0(19)
C5 N1 H1 121(2)
C2 C1 N1 119.8(2)
C2 C1 C12 126.1(2)
N1 C1 C12 114.1(2)
C1 C2 C13 120.9(2)
C1 C2 C3 120.4(2)
C13 C2 C3 118.8(2)
C2 C3 C4 111.1(2)
C2 C3 C6 110.0(2)
C4 C3 C6 110.55(19)
C2 C3 H3A 108.4
C4 C3 H3A 108.4
C6 C3 H3A 108.4
C5 C4 C16 122.8(2)
C5 C4 C3 120.2(2)
C16 C4 C3 117.0(2)
C4 C5 N1 119.9(2)
C4 C5 C18 127.5(2)
N1 C5 C18 112.5(2)
C11 C6 C7 117.2(2)
C11 C6 C3 124.2(2)
C7 C6 C3 118.6(2)
C8 C7 C6 121.9(3)
C8 C7 H7A 119.1
C6 C7 H7A 119.1
C9 C8 C7 120.2(3)
C9 C8 H8A 119.9
C7 C8 H8A 119.9
C10 C9 C8 119.0(3)
C10 C9 H9A 120.5
C8 C9 H9A 120.5
C9 C10 C11 121.4(2)
C9 C10 Cl1 118.2(2)
C11 C10 Cl1 120.4(2)
C6 C11 C10 120.4(2)
C6 C11 Cl2 121.6(2)
C10 C11 Cl2 118.0(2)
C1 C12 H12A 109.5
C1 C12 H12B 109.5
H12A C12 H12B 109.5
C1 C12 H12C 109.5
H12A C12 H12C 109.5
H12B C12 H12C 109.5
O1 C13 O2 122.0(2)
O1 C13 C2 127.2(3)
O2 C13 C2 110.9(2)
O2 C14 C15 107.3(2)
O2 C14 H14A 110.2
C15 C14 H14A 110.2
O2 C14 H14B 110.2
C15 C14 H14B 110.2
H14A C14 H14B 108.5
C14 C15 H15A 109.5
C14 C15 H15B 109.5
H15A C15 H15B 109.5
C14 C15 H15C 109.5
H15A C15 H15C 109.5
H15B C15 H15C 109.5
O3 C16 O4 121.6(2)
O3 C16 C4 127.1(3)
O4 C16 C4 111.3(2)
O4 C17 H17A 109.5
O4 C17 H17B 109.5
H17A C17 H17B 109.5
O4 C17 H17C 109.5
H17A C17 H17C 109.5
H17B C17 H17C 109.5
C5 C18 H18A 109.5
C5 C18 H18B 109.5
H18A C18 H18B 109.5
C5 C18 H18C 109.5
H18A C18 H18C 109.5
H18B C18 H18C 109.5
C21 N3 C23 108.7(2)
C21 N3 C19 108.7(2)
C23 N3 C19 108.4(2)
C24 N2 C20 108.8(2)
C24 N2 C22 109.0(2)
C20 N2 C22 108.0(2)
N3 C19 C20 110.4(2)
N3 C19 H19A 109.6
C20 C19 H19A 109.6
N3 C19 H19B 109.6
C20 C19 H19B 109.6
H19A C19 H19B 108.1
N2 C20 C19 109.8(2)
N2 C20 H20A 109.7
C19 C20 H20A 109.7
N2 C20 H20B 109.7
C19 C20 H20B 109.7
H20A C20 H20B 108.2
N3 C21 C22 110.6(2)
N3 C21 H21A 109.5
C22 C21 H21A 109.5
N3 C21 H21B 109.5
C22 C21 H21B 109.5
H21A C21 H21B 108.1
N2 C22 C21 110.0(2)
N2 C22 H22A 109.7
C21 C22 H22A 109.7
N2 C22 H22B 109.7
C21 C22 H22B 109.7
H22A C22 H22B 108.2
N3 C23 C24 109.7(2)
N3 C23 H23A 109.7
C24 C23 H23A 109.7
N3 C23 H23B 109.7
C24 C23 H23B 109.7
H23A C23 H23B 108.2
N2 C24 C23 110.4(2)
N2 C24 H24A 109.6
C23 C24 H24A 109.6
N2 C24 H24B 109.6
C23 C24 H24B 109.6
H24A C24 H24B 108.1
H1W O1W H2W 106(2)

loop_
_geom_bond_atom_site_label_1
_geom_bond_atom_site_label_2
_geom_bond_distance
Cl1 C10 1.745(3)
Cl2 C11 1.739(3)
O1 C13 1.217(3)
O2 C13 1.336(3)
O2 C14 1.447(3)
O3 C16 1.225(3)
O4 C16 1.333(3)
O4 C17 1.451(3)
N1 C1 1.379(3)
N1 C5 1.381(3)
N1 H1 0.872(10)
C1 C2 1.344(4)
C1 C12 1.503(4)
C2 C13 1.464(4)
C2 C3 1.519(3)
C3 C4 1.526(3)
C3 C6 1.533(3)
C3 H3A 1.0000
C4 C5 1.346(4)
C4 C16 1.470(4)
C5 C18 1.505(4)
C6 C11 1.390(4)
C6 C7 1.395(4)
C7 C8 1.385(4)
C7 H7A 0.9500
C8 C9 1.376(4)
C8 H8A 0.9500
C9 C10 1.368(4)
C9 H9A 0.9500
C10 C11 1.399(4)
C12 H12A 0.9800
C12 H12B 0.9800
C12 H12C 0.9800
C14 C15 1.481(4)
C14 H14A 0.9900
C14 H14B 0.9900
C15 H15A 0.9800
C15 H15B 0.9800
C15 H15C 0.9800
C17 H17A 0.9800
C17 H17B 0.9800
C17 H17C 0.9800
C18 H18A 0.9800
C18 H18B 0.9800
C18 H18C 0.9800
N3 C21 1.467(4)
N3 C23 1.472(4)
N3 C19 1.477(4)
N2 C24 1.473(4)
N2 C20 1.473(4)
N2 C22 1.477(4)
C19 C20 1.541(4)
C19 H19A 0.9900
C19 H19B 0.9900
C20 H20A 0.9900
C20 H20B 0.9900
C21 C22 1.534(4)
C21 H21A 0.9900
C21 H21B 0.9900
C22 H22A 0.9900
C22 H22B 0.9900
C23 C24 1.545(4)
C23 H23A 0.9900
C23 H23B 0.9900
C24 H24A 0.9900
C24 H24B 0.9900
O1W H1W 0.846(10)
O1W H2W 0.847(10)

loop_
_geom_hbond_atom_site_label_D
_geom_hbond_atom_site_label_H
_geom_hbond_atom_site_label_A
_geom_hbond_site_symmetry_A
_geom_hbond_distance_DH
_geom_hbond_distance_HA
_geom_hbond_distance_DA
_geom_hbond_angle_DHA
N1 H1 O1W . 0.872(10) 1.919(11) 2.791(3) 178(3)
O1W H1W N2 . 0.846(10) 1.923(13) 2.763(3) 172(5)
O1W H2W N3 2_545 0.847(10) 1.959(12) 2.798(3) 171(4)

loop_
_geom_torsion_atom_site_label_1
_geom_torsion_atom_site_label_2
_geom_torsion_atom_site_label_3
_geom_torsion_atom_site_label_4
_geom_torsion
C5 N1 C1 C2 12.4(4)
C5 N1 C1 C12 -166.0(2)
N1 C1 C2 C13 -169.8(2)
C12 C1 C2 C13 8.4(4)
N1 C1 C2 C3 8.7(4)
C12 C1 C2 C3 -173.0(2)
C1 C2 C3 C4 -24.4(3)
C13 C2 C3 C4 154.2(2)
C1 C2 C3 C6 98.4(3)
C13 C2 C3 C6 -83.0(3)
C2 C3 C4 C5 22.0(3)
C6 C3 C4 C5 -100.5(3)
C2 C3 C4 C16 -159.3(2)
C6 C3 C4 C16 78.2(3)
C16 C4 C5 N1 177.4(2)
C3 C4 C5 N1 -4.1(4)
C16 C4 C5 C18 -1.3(4)
C3 C4 C5 C18 177.3(2)
C1 N1 C5 C4 -14.8(4)
C1 N1 C5 C18 164.0(2)
C2 C3 C6 C11 121.3(3)
C4 C3 C6 C11 -115.6(3)
C2 C3 C6 C7 -59.1(3)
C4 C3 C6 C7 64.0(3)
C11 C6 C7 C8 1.5(4)
C3 C6 C7 C8 -178.0(2)
C6 C7 C8 C9 0.0(4)
C7 C8 C9 C10 -1.1(4)
C8 C9 C10 C11 0.7(4)
C8 C9 C10 Cl1 -179.5(2)
C7 C6 C11 C10 -1.9(3)
C3 C6 C11 C10 177.6(2)
C7 C6 C11 Cl2 177.50(19)
C3 C6 C11 Cl2 -3.0(3)
C9 C10 C11 C6 0.9(4)
Cl1 C10 C11 C6 -178.90(19)
C9 C10 C11 Cl2 -178.6(2)
Cl1 C10 C11 Cl2 1.6(3)
C14 O2 C13 O1 4.5(4)
C14 O2 C13 C2 -174.9(3)
C1 C2 C13 O1 -10.4(4)
C3 C2 C13 O1 171.0(3)
C1 C2 C13 O2 169.1(2)
C3 C2 C13 O2 -9.5(3)
C13 O2 C14 C15 157.3(3)
C17 O4 C16 O3 3.3(4)
C17 O4 C16 C4 -175.2(3)
C5 C4 C16 O3 5.5(4)
C3 C4 C16 O3 -173.1(2)
C5 C4 C16 O4 -176.1(2)
C3 C4 C16 O4 5.3(3)
C21 N3 C19 C20 -62.0(3)
C23 N3 C19 C20 56.0(3)
C24 N2 C20 C19 -62.3(3)
C22 N2 C20 C19 55.9(3)
N3 C19 C20 N2 5.9(3)
C23 N3 C21 C22 -63.7(3)
C19 N3 C21 C22 54.1(3)
C24 N2 C22 C21 54.0(3)
C20 N2 C22 C21 -64.1(3)
N3 C21 C22 N2 7.8(3)
C21 N3 C23 C24 55.1(3)
C19 N3 C23 C24 -62.8(3)
C20 N2 C24 C23 55.3(3)
C22 N2 C24 C23 -62.2(3)
N3 C23 C24 N2 6.6(3)
